data_1506648
loop_
_publ_author_name
'Whitehead, Alan'
'McReynolds, Matthew D.'
'Moore, Joel D.'
'Hanson, Paul R.'

_publ_section_title
;
 Multivalent activation in temporary phosphate tethers: a new tether for
 small molecule synthesis.
;
_journal_issue 15
_journal_name_full 'Organic letters'
_journal_page_first 3375
_journal_page_last 3378
_journal_paper_doi 10.1021/ol0512886
_journal_volume 7
_journal_year 2005
_chemical_formula_moiety 'C8 H11 O4 P'
_chemical_formula_sum 'C8 H11 O4 P'
_chemical_formula_weight 202.14
_chemical_name_systematic
; 
 ? 
;
_space_group_IT_number 19
_symmetry_cell_setting orthorhombic
_symmetry_space_group_name_Hall 'P 2ac 2ab'
_symmetry_space_group_name_H-M 'P 21 21 21'
_atom_sites_solution_hydrogens geom
_atom_sites_solution_primary direct
_atom_sites_solution_secondary difmap
_audit_creation_method SHELXL-97
_cell_angle_alpha 90.00
_cell_angle_beta 90.00
_cell_angle_gamma 90.00
_cell_formula_units_Z 4
_cell_length_a 6.8895(14)
_cell_length_b 7.8323(16)
_cell_length_c 16.708(4)
_cell_measurement_reflns_used 5462
_cell_measurement_temperature 100(2)
_cell_measurement_theta_max 26.00
_cell_measurement_theta_min 2.43
_cell_volume 901.6(3)
_computing_cell_refinement 'Bruker SMART'
_computing_data_collection 'Bruker SMART'
_computing_data_reduction 'Bruker SAINT'
_computing_molecular_graphics 'Bruker SHELXTL'
_computing_publication_material 'Bruker SHELXTL'
_computing_structure_refinement 'SHELXL-97 (Sheldrick, 1997)'
_computing_structure_solution 'SHELXS-97 (Sheldrick, 1990)'
_diffrn_ambient_temperature 100(2)
_diffrn_measured_fraction_theta_full 0.999
_diffrn_measured_fraction_theta_max 0.999
_diffrn_measurement_device_type 'CCD area detector'
_diffrn_measurement_method '\w scan frames'
_diffrn_radiation_monochromator graphite
_diffrn_radiation_source 'fine-focus sealed tube'
_diffrn_radiation_type MoK\a
_diffrn_radiation_wavelength 0.71073
_diffrn_reflns_av_R_equivalents 0.0207
_diffrn_reflns_av_sigmaI/netI 0.0219
_diffrn_reflns_limit_h_max 8
_diffrn_reflns_limit_h_min -8
_diffrn_reflns_limit_k_max 9
_diffrn_reflns_limit_k_min -8
_diffrn_reflns_limit_l_max 17
_diffrn_reflns_limit_l_min -20
_diffrn_reflns_number 5619
_diffrn_reflns_theta_full 25.99
_diffrn_reflns_theta_max 25.99
_diffrn_reflns_theta_min 2.44
_diffrn_standards_decay_% 0.16
_diffrn_standards_number 143
_exptl_absorpt_coefficient_mu 0.283
_exptl_absorpt_correction_T_max 0.9695
_exptl_absorpt_correction_T_min 0.8999
_exptl_absorpt_correction_type multi-scan
_exptl_absorpt_process_details 'Sheldrick, 2000'
_exptl_crystal_colour colorless
_exptl_crystal_density_diffrn 1.489
_exptl_crystal_density_meas 0
_exptl_crystal_density_method 'not measured'
_exptl_crystal_description needle
_exptl_crystal_F_000 424
_exptl_crystal_size_max 0.38
_exptl_crystal_size_mid 0.14
_exptl_crystal_size_min 0.11
_refine_diff_density_max 0.376
_refine_diff_density_min -0.253
_refine_diff_density_rms 0.054
_refine_ls_abs_structure_details 'Flack H D (1983), Acta Cryst. A39, 876-881'
_refine_ls_abs_structure_Flack -0.01(9)
_refine_ls_extinction_method none
_refine_ls_goodness_of_fit_ref 1.053
_refine_ls_hydrogen_treatment mixed
_refine_ls_matrix_type full
_refine_ls_number_parameters 118
_refine_ls_number_reflns 1772
_refine_ls_number_restraints 0
_refine_ls_restrained_S_all 1.053
_refine_ls_R_factor_all 0.0296
_refine_ls_R_factor_gt 0.0292
_refine_ls_shift/su_max 0.001
_refine_ls_shift/su_mean 0.000
_refine_ls_structure_factor_coef Fsqd
_refine_ls_weighting_details 'calc w=1/[\s^2^(Fo^2^)+(0.0900P)^2^+0.0000P] where P=(Fo^2^+2Fc^2^)/3'
_refine_ls_weighting_scheme calc
_refine_ls_wR_factor_gt 0.0994
_refine_ls_wR_factor_ref 0.1012
_reflns_number_gt 1740
_reflns_number_total 1772
_reflns_threshold_expression >2sigma(I)
_cod_data_source_file ol0512886si20050602_013830.cif
_cod_data_source_block 03079
_cod_database_code 1506648

loop_
_symmetry_equiv_pos_as_xyz
'x, y, z'
'-x+1/2, -y, z+1/2'
'-x, y+1/2, -z+1/2'
'x+1/2, -y+1/2, -z'

loop_
_atom_site_label
_atom_site_type_symbol
_atom_site_fract_x
_atom_site_fract_y
_atom_site_fract_z
_atom_site_U_iso_or_equiv
_atom_site_adp_type
_atom_site_occupancy
_atom_site_symmetry_multiplicity
_atom_site_calc_flag
_atom_site_refinement_flags
P1 P 0.03594(5) 0.24501(5) 0.14889(2) 0.01464(17) Uani 1 1 d .
O1 O 0.22357(16) 0.12911(13) 0.15093(7) 0.0167(3) Uani 1 1 d .
C2 C 0.4145(2) 0.2133(2) 0.15600(10) 0.0168(3) Uani 1 1 d .
H2A H 0.5139 0.1255 0.1417 0.020 Uiso 1 1 calc R
C3 C 0.4589(2) 0.2707(2) 0.23984(11) 0.0192(4) Uani 1 1 d .
H3A H 0.5906 0.2995 0.2499 0.023 Uiso 1 1 calc R
C4 C 0.3401(2) 0.2866(2) 0.30147(9) 0.0185(4) Uani 1 1 d .
H4A H 0.3981 0.3173 0.3510 0.022 Uiso 1 1 calc R
C5 C 0.1227(2) 0.2617(2) 0.30220(8) 0.0170(3) Uani 1 1 d .
H5A H 0.0932 0.1380 0.3033 0.020 Uiso 1 1 calc R
H5B H 0.0681 0.3135 0.3513 0.020 Uiso 1 1 calc R
O6 O 0.03127(16) 0.33842(14) 0.23248(7) 0.0165(3) Uani 1 1 d .
O7 O 0.07753(15) 0.39586(15) 0.08907(7) 0.0162(3) Uani 1 1 d .
C8 C 0.2657(2) 0.4865(2) 0.09724(9) 0.0162(3) Uani 1 1 d .
H8A H 0.2708 0.5481 0.1496 0.019 Uiso 1 1 calc R
C9 C 0.4285(2) 0.3545(2) 0.09293(10) 0.0171(4) Uani 1 1 d .
H9A H 0.5544 0.4138 0.0993 0.021 Uiso 1 1 calc R
H9B H 0.4271 0.3013 0.0392 0.021 Uiso 1 1 calc R
C10 C 0.2753(2) 0.6112(2) 0.02991(10) 0.0185(3) Uani 1 1 d .
H10A H 0.2792 0.5683 -0.0232 0.022 Uiso 1 1 calc R
C11 C 0.2786(2) 0.7783(2) 0.04040(10) 0.0218(4) Uani 1 1 d .
H11A H 0.2748 0.8246 0.0929 0.026 Uiso 1 1 calc R
H11B H 0.2848 0.8523 -0.0046 0.026 Uiso 1 1 calc R
O12 O -0.13813(17) 0.14835(15) 0.12781(7) 0.0218(3) Uani 1 1 d .

loop_
_atom_site_aniso_label
_atom_site_aniso_U_11
_atom_site_aniso_U_22
_atom_site_aniso_U_33
_atom_site_aniso_U_23
_atom_site_aniso_U_13
_atom_site_aniso_U_12
P1 0.0138(3) 0.0138(3) 0.0163(3) -0.00251(15) 0.00008(14) -0.00036(14)
O1 0.0159(5) 0.0123(6) 0.0219(6) -0.0020(4) 0.0019(5) 0.0006(4)
C2 0.0099(6) 0.0172(7) 0.0233(8) 0.0016(7) 0.0020(6) 0.0001(7)
C3 0.0168(7) 0.0158(8) 0.0249(8) 0.0045(6) -0.0037(6) -0.0016(7)
C4 0.0189(8) 0.0173(8) 0.0193(8) 0.0026(6) -0.0047(6) -0.0018(6)
C5 0.0196(7) 0.0164(8) 0.0151(7) 0.0016(6) 0.0009(6) -0.0016(7)
O6 0.0173(5) 0.0157(6) 0.0165(6) -0.0034(4) -0.0006(4) 0.0025(5)
O7 0.0155(5) 0.0158(6) 0.0174(5) 0.0001(4) -0.0009(4) -0.0007(4)
C8 0.0140(7) 0.0162(7) 0.0183(8) -0.0015(6) -0.0009(6) -0.0022(6)
C9 0.0145(7) 0.0179(8) 0.0188(7) 0.0009(6) 0.0024(6) 0.0029(6)
C10 0.0166(7) 0.0215(8) 0.0173(7) 0.0008(7) -0.0003(6) 0.0007(7)
C11 0.0183(7) 0.0210(8) 0.0261(9) 0.0065(7) -0.0007(7) 0.0004(7)
O12 0.0187(6) 0.0213(6) 0.0254(6) -0.0019(5) -0.0014(4) -0.0035(5)

loop_
_atom_type_symbol
_atom_type_description
_atom_type_scat_dispersion_real
_atom_type_scat_dispersion_imag
_atom_type_scat_source
C C 0.0033 0.0016 'International Tables Vol C Tables 4.2.6.8 and 6.1.1.4'
H H 0.0000 0.0000 'International Tables Vol C Tables 4.2.6.8 and 6.1.1.4'
O O 0.0106 0.0060 'International Tables Vol C Tables 4.2.6.8 and 6.1.1.4'
P P 0.1023 0.0942 'International Tables Vol C Tables 4.2.6.8 and 6.1.1.4'

loop_
_geom_angle_atom_site_label_1
_geom_angle_atom_site_label_2
_geom_angle_atom_site_label_3
_geom_angle
O12 P1 O7 112.66(7)
O12 P1 O6 115.91(6)
O7 P1 O6 102.58(6)
O12 P1 O1 112.27(6)
O7 P1 O1 107.22(6)
O6 P1 O1 105.31(6)
C2 O1 P1 118.31(9)
O1 C2 C3 111.65(12)
O1 C2 C9 109.86(12)
C3 C2 C9 114.42(14)
O1 C2 H2A 106.8
C3 C2 H2A 106.8
C9 C2 H2A 106.8
C4 C3 C2 128.96(14)
C4 C3 H3A 115.5
C2 C3 H3A 115.5
C3 C4 C5 127.47(15)
C3 C4 H4A 116.3
C5 C4 H4A 116.3
O6 C5 C4 111.68(13)
O6 C5 H5A 109.3
C4 C5 H5A 109.3
O6 C5 H5B 109.3
C4 C5 H5B 109.3
H5A C5 H5B 107.9
C5 O6 P1 120.58(10)
C8 O7 P1 117.36(10)
O7 C8 C10 106.42(12)
O7 C8 C9 108.26(12)
C10 C8 C9 112.04(12)
O7 C8 H8A 110.0
C10 C8 H8A 110.0
C9 C8 H8A 110.0
C8 C9 C2 114.23(12)
C8 C9 H9A 108.7
C2 C9 H9A 108.7
C8 C9 H9B 108.7
C2 C9 H9B 108.7
H9A C9 H9B 107.6
C11 C10 C8 123.36(16)
C11 C10 H10A 118.3
C8 C10 H10A 118.3
C10 C11 H11A 120.0
C10 C11 H11B 120.0
H11A C11 H11B 120.0

loop_
_geom_bond_atom_site_label_1
_geom_bond_atom_site_label_2
_geom_bond_distance
P1 O12 1.4612(12)
P1 O7 1.5739(12)
P1 O6 1.5771(11)
P1 O1 1.5799(11)
O1 C2 1.4742(17)
C2 C3 1.502(2)
C2 C9 1.530(2)
C2 H2A 1.0000
C3 C4 1.321(2)
C3 H3A 0.9500
C4 C5 1.511(2)
C4 H4A 0.9500
C5 O6 1.4542(19)
C5 H5A 0.9900
C5 H5B 0.9900
O7 C8 1.4839(17)
C8 C10 1.491(2)
C8 C9 1.527(2)
C8 H8A 1.0000
C9 H9A 0.9900
C9 H9B 0.9900
C10 C11 1.321(2)
C10 H10A 0.9500
C11 H11A 0.9500
C11 H11B 0.9500

loop_
_geom_torsion_atom_site_label_1
_geom_torsion_atom_site_label_2
_geom_torsion_atom_site_label_3
_geom_torsion_atom_site_label_4
_geom_torsion
O12 P1 O1 C2 168.51(10)
O7 P1 O1 C2 44.25(12)
O6 P1 O1 C2 -64.50(11)
P1 O1 C2 C3 78.72(15)
P1 O1 C2 C9 -49.33(15)
O1 C2 C3 C4 -15.1(2)
C9 C2 C3 C4 110.46(19)
C2 C3 C4 C5 -4.4(3)
C3 C4 C5 O6 -42.7(3)
C4 C5 O6 P1 78.80(16)
O12 P1 O6 C5 98.31(12)
O7 P1 O6 C5 -138.50(11)
O1 P1 O6 C5 -26.44(12)
O12 P1 O7 C8 -171.08(10)
O6 P1 O7 C8 63.58(11)
O1 P1 O7 C8 -47.06(11)
P1 O7 C8 C10 175.21(10)
P1 O7 C8 C9 54.59(14)
O7 C8 C9 C2 -57.48(16)
C10 C8 C9 C2 -174.53(13)
O1 C2 C9 C8 55.23(17)
C3 C2 C9 C8 -71.28(16)
O7 C8 C10 C11 115.58(17)
C9 C8 C10 C11 -126.27(17)

loop_
_cod_related_entry_id
_cod_related_entry_code
_cod_related_entry_database
1 21200035 ChemSpider
